data_7215085
loop_
_publ_author_name
'Fischer, Niko'
'Fischer, Dennis'
'Klap\"otke, Thomas M.'
'Piercey, Davin G.'
'Stierstorfer, J\"org'

_publ_section_title
;
 Pushing the limits of energetic materials -- the synthesis and
 characterization of dihydroxylammonium
 5,5&#x2032;-bistetrazole-1,1&#x2032;-diolate
;
_journal_issue 38
_journal_name_full 'Journal of Materials Chemistry'
_journal_page_first 20418
_journal_paper_doi 10.1039/c2jm33646d
_journal_volume 22
_journal_year 2012
_chemical_formula_sum 'C2 H8 N10 O4'
_chemical_formula_weight 236.18
_chemical_name_common ' bishydroxylammonium bis-1N-oxidotetrazolate'
_chemical_name_systematic 'bishydroxylammonium bis-1N-oxidotetrazolate'
_space_group_IT_number 14
_symmetry_cell_setting monoclinic
_symmetry_Int_Tables_number 14
_symmetry_space_group_name_Hall '-P 2ybc'
_symmetry_space_group_name_H-M 'P 1 21/c 1'
_atom_sites_solution_hydrogens geom
_atom_sites_solution_primary direct
_atom_sites_solution_secondary difmap
_audit_creation_date
;
'Thu Feb 16 13:31:57 2012'
;
_audit_creation_method
;
CrysAlisPro, Oxford Diffraction Ltd.,
Version 1.171.35.11 (release 16-05-2011 CrysAlis171 .NET)
(compiled May 16 2011,17:55:39)
;
_audit_update_record 16.02.2012
_cell_angle_alpha 90.00
_cell_angle_beta 95.071(11)
_cell_angle_gamma 90.00
_cell_formula_units_Z 2
_cell_length_a 5.4408(6)
_cell_length_b 11.7514(13)
_cell_length_c 6.5612(9)
_cell_measurement_reflns_used 591
_cell_measurement_temperature 298
_cell_measurement_theta_max 32.2092
_cell_measurement_theta_min 4.1325
_cell_volume 417.86(9)
_computing_cell_refinement
;
CrysAlisPro, Agilent Technologies,
Version 1.171.35.11 (release 16-05-2011 CrysAlis171 .NET)
(compiled May 16 2011,17:55:39)
;
_computing_data_collection
;
CrysAlisPro, Agilent Technologies,
Version 1.171.35.11 (release 16-05-2011 CrysAlis171 .NET)
(compiled May 16 2011,17:55:39)
;
_computing_data_reduction
;
CrysAlisPro, Agilent Technologies,
Version 1.171.35.11 (release 16-05-2011 CrysAlis171 .NET)
(compiled May 16 2011,17:55:39)
;
_computing_molecular_graphics
;
'ORTEP (M. N. Burnett, C. K. Johnson, ORTEP-III: Oak Ridge Thermal Ellipsoid
;
_computing_publication_material 'PLATON (A. L. Spek, Acta Crystallogr, Sect. A, 1990, 46, C34, 1995 version).'
_computing_structure_refinement 'SHELXL-97 (Sheldrick, 1997)'
_computing_structure_solution SIR-92
_diffrn_ambient_temperature 298
_diffrn_detector_area_resol_mean 15.9809
_diffrn_measured_fraction_theta_full 0.993
_diffrn_measured_fraction_theta_max 0.993
_diffrn_measurement_device 'CCD camera on \k-goniostat'
_diffrn_measurement_device_type 'Xcalibur, Sapphire3'
_diffrn_measurement_method '\w scans'
_diffrn_orient_matrix_UB_11 0.0856469000
_diffrn_orient_matrix_UB_12 -0.0426779000
_diffrn_orient_matrix_UB_13 -0.0228091000
_diffrn_orient_matrix_UB_21 0.0969899000
_diffrn_orient_matrix_UB_22 0.0404453000
_diffrn_orient_matrix_UB_23 0.0120308000
_diffrn_orient_matrix_UB_31 0.0193773000
_diffrn_orient_matrix_UB_32 -0.0136924000
_diffrn_orient_matrix_UB_33 0.1054354000
_diffrn_radiation_collimation 0.5
_diffrn_radiation_monochromator graphite
_diffrn_radiation_source 'Enhance (Mo) X-ray Source'
_diffrn_radiation_type 'Mo K\a'
_diffrn_radiation_wavelength 0.71073
_diffrn_reflns_av_R_equivalents 0.0171
_diffrn_reflns_av_sigmaI/netI 0.0311
_diffrn_reflns_limit_h_max 6
_diffrn_reflns_limit_h_min -5
_diffrn_reflns_limit_k_max 15
_diffrn_reflns_limit_k_min -13
_diffrn_reflns_limit_l_max 8
_diffrn_reflns_limit_l_min -8
_diffrn_reflns_number 1798
_diffrn_reflns_theta_full 26.99
_diffrn_reflns_theta_max 26.99
_diffrn_reflns_theta_min 4.66
_diffrn_source_current 40
_diffrn_source_type 'Spellman generator'
_diffrn_source_voltage 50
_exptl_absorpt_coefficient_mu 0.169
_exptl_absorpt_correction_T_max 0.9833
_exptl_absorpt_correction_T_min 0.9353
_exptl_absorpt_correction_type multi-scan
_exptl_absorpt_process_details
;
CrysAlisPro, Agilent Technologies,
Version 1.171.35.11 (release 16-05-2011 CrysAlis171 .NET)
(compiled May 16 2011,17:55:39)
Empirical absorption correction using spherical harmonics,
implemented in SCALE3 ABSPACK scaling algorithm.
;
_exptl_crystal_colour colorless
_exptl_crystal_density_diffrn 1.877
_exptl_crystal_density_method 'not measured'
_exptl_crystal_description block
_exptl_crystal_F_000 244
_exptl_crystal_size_max 0.40
_exptl_crystal_size_mid 0.25
_exptl_crystal_size_min 0.10
_refine_diff_density_max 0.233
_refine_diff_density_min -0.224
_refine_diff_density_rms 0.049
_refine_ls_extinction_method none
_refine_ls_goodness_of_fit_ref 1.024
_refine_ls_hydrogen_treatment refall
_refine_ls_matrix_type full
_refine_ls_number_parameters 89
_refine_ls_number_reflns 911
_refine_ls_number_restraints 0
_refine_ls_restrained_S_all 1.024
_refine_ls_R_factor_all 0.0469
_refine_ls_R_factor_gt 0.0344
_refine_ls_shift/su_max 0.000
_refine_ls_shift/su_mean 0.000
_refine_ls_structure_factor_coef Fsqd
_refine_ls_weighting_details 'calc w=1/[\s^2^(Fo^2^)+(0.0516P)^2^+0.0000P] where P=(Fo^2^+2Fc^2^)/3'
_refine_ls_weighting_scheme calc
_refine_ls_wR_factor_gt 0.0835
_refine_ls_wR_factor_ref 0.0915
_reflns_number_gt 729
_reflns_number_total 911
_reflns_threshold_expression >2sigma(I)
_cod_data_source_file c2jm33646d.txt
_cod_data_source_block hx089_2
_cod_original_sg_symbol_Hall -P2ybc
_cod_database_code 7215085

loop_
_symmetry_equiv_pos_as_xyz
'x, y, z'
'-x, y+1/2, -z+1/2'
'-x, -y, -z'
'x, -y-1/2, z-1/2'

loop_
_atom_site_label
_atom_site_type_symbol
_atom_site_fract_x
_atom_site_fract_y
_atom_site_fract_z
_atom_site_U_iso_or_equiv
_atom_site_adp_type
_atom_site_occupancy
_atom_site_symmetry_multiplicity
_atom_site_calc_flag
O1 O 0.73270(19) 0.41409(9) 0.18469(15) 0.0261(3) Uani 1 1 d
N1 N 0.7377(2) 0.41412(10) 0.38692(19) 0.0199(3) Uani 1 1 d
N2 N 0.5682(2) 0.35888(11) 0.4862(2) 0.0258(3) Uani 1 1 d
N3 N 0.6258(3) 0.37644(11) 0.6816(2) 0.0280(3) Uani 1 1 d
N4 N 0.8301(2) 0.44280(11) 0.7121(2) 0.0247(3) Uani 1 1 d
C1 C 0.8965(3) 0.46551(12) 0.5252(2) 0.0190(3) Uani 1 1 d
O2 O 0.1096(2) 0.28904(10) 0.10684(18) 0.0309(3) Uani 1 1 d
N5 N 0.2648(3) 0.35214(13) -0.0117(2) 0.0219(3) Uani 1 1 d
H5A H 0.193(4) 0.4188(19) -0.058(3) 0.042(6) Uiso 1 1 d
H2 H -0.016(5) 0.3383(19) 0.121(3) 0.059(7) Uiso 1 1 d
H5C H 0.305(5) 0.310(2) -0.111(4) 0.060(7) Uiso 1 1 d
H5B H 0.405(4) 0.3701(19) 0.062(3) 0.055(6) Uiso 1 1 d

loop_
_atom_site_aniso_label
_atom_site_aniso_U_11
_atom_site_aniso_U_22
_atom_site_aniso_U_33
_atom_site_aniso_U_23
_atom_site_aniso_U_13
_atom_site_aniso_U_12
O1 0.0267(6) 0.0332(6) 0.0183(6) -0.0027(5) 0.0011(4) -0.0034(5)
N1 0.0183(6) 0.0197(6) 0.0219(7) -0.0004(5) 0.0026(5) -0.0008(5)
N2 0.0211(7) 0.0246(7) 0.0325(8) 0.0003(6) 0.0074(5) -0.0049(5)
N3 0.0286(8) 0.0283(7) 0.0279(7) 0.0009(6) 0.0070(6) -0.0051(6)
N4 0.0246(7) 0.0263(6) 0.0236(7) 0.0034(6) 0.0053(5) -0.0024(6)
C1 0.0178(7) 0.0199(7) 0.0194(7) 0.0009(6) 0.0020(5) 0.0009(6)
O2 0.0269(6) 0.0295(6) 0.0384(7) 0.0071(5) 0.0150(5) 0.0023(5)
N5 0.0213(7) 0.0233(7) 0.0215(7) 0.0019(6) 0.0038(5) -0.0003(6)

loop_
_atom_type_symbol
_atom_type_description
_atom_type_scat_dispersion_real
_atom_type_scat_dispersion_imag
_atom_type_scat_source
C C 0.0033 0.0016 'International Tables Vol C Tables 4.2.6.8 and 6.1.1.4'
N N 0.0061 0.0033 'International Tables Vol C Tables 4.2.6.8 and 6.1.1.4'
O O 0.0106 0.0060 'International Tables Vol C Tables 4.2.6.8 and 6.1.1.4'
H H 0.0000 0.0000 'International Tables Vol C Tables 4.2.6.8 and 6.1.1.4'

loop_
_geom_angle_atom_site_label_1
_geom_angle_atom_site_label_2
_geom_angle_atom_site_label_3
_geom_angle
_geom_angle_site_symmetry_3
O1 N1 C1 129.28(13) .
O1 N1 N2 122.10(12) .
C1 N1 N2 108.61(13) .
N3 N2 N1 106.45(12) .
N2 N3 N4 110.93(13) .
C1 N4 N3 105.30(12) .
N4 C1 N1 108.71(13) .
N4 C1 C1 126.86(16) 3_766
N1 C1 C1 124.42(17) 3_766
N5 O2 H2 102.5(14) .
O2 N5 H5A 112.1(12) .
O2 N5 H5C 108.6(16) .
H5A N5 H5C 112(2) .
O2 N5 H5B 110.5(14) .
H5A N5 H5B 107.3(19) .
H5C N5 H5B 107(2) .

loop_
_geom_bond_atom_site_label_1
_geom_bond_atom_site_label_2
_geom_bond_distance
_geom_bond_site_symmetry_2
O1 N1 1.3247(16) .
N1 C1 1.3400(18) .
N1 N2 1.3428(18) .
N2 N3 1.309(2) .
N3 N4 1.3579(19) .
N4 C1 1.336(2) .
C1 C1 1.449(3) 3_766
O2 N5 1.4087(17) .
O2 H2 0.91(2) .
N5 H5A 0.92(2) .
N5 H5C 0.86(3) .
N5 H5B 0.89(2) .

loop_
_geom_hbond_atom_site_label_D
_geom_hbond_atom_site_label_H
_geom_hbond_atom_site_label_A
_geom_hbond_distance_DH
_geom_hbond_distance_HA
_geom_hbond_distance_DA
_geom_hbond_angle_DHA
_geom_hbond_site_symmetry_A
N5 H5A O1 0.92(2) 2.18(2) 2.9729(18) 144.0(16) 3_665
N5 H5A N4 0.92(2) 2.39(2) 3.0423(19) 127.9(16) 1_454
O2 H2 O1 0.91(2) 1.71(3) 2.6097(16) 169(2) 1_455
O2 H2 N1 0.91(2) 2.46(2) 3.2075(18) 140.1(18) 1_455
N5 H5C O2 0.86(3) 2.36(3) 3.059(2) 139(2) 4_565
N5 H5C N3 0.86(3) 2.44(2) 2.9477(19) 119(2) 1_554
N5 H5C N2 0.86(3) 2.50(3) 2.979(2) 116.2(19) 4_565
N5 H5B O1 0.89(2) 1.96(3) 2.8445(18) 171(2) .

loop_
_geom_torsion_atom_site_label_1
_geom_torsion_atom_site_label_2
_geom_torsion_atom_site_label_3
_geom_torsion_atom_site_label_4
_geom_torsion
_geom_torsion_site_symmetry_4
O1 N1 N2 N3 -179.75(12) .
C1 N1 N2 N3 -0.40(16) .
N1 N2 N3 N4 0.27(17) .
N2 N3 N4 C1 -0.04(17) .
N3 N4 C1 N1 -0.21(16) .
N3 N4 C1 C1 179.38(17) 3_766
O1 N1 C1 N4 179.67(13) .
N2 N1 C1 N4 0.38(16) .
O1 N1 C1 C1 0.1(3) 3_766
N2 N1 C1 C1 -179.22(17) 3_766
